data_2210264
loop_
_publ_author_name
'Duggan, Peter J.'
'Forsyth, Craig M.'
'Liepa, Andris J.'
'Tranberg, C. Elisabet'
'Warden, Andrew C.'

_publ_section_title
(4-Bromophenyl)(5-dimethylamino-1,1-dioxo-2-phenyl-1,2-dihydro-1\l^6^,2,4,6-thiatriazin-3-yl)methanone
_journal_coeditor_code HG2077
_journal_issue 9
_journal_name_full 'Acta Crystallographica Section E'
_journal_page_first o3794
_journal_page_last o3796
_journal_paper_doi 10.1107/S1600536806030881
_journal_volume 62
_journal_year 2006
_chemical_formula_iupac 'C17 H15 Br N4 O3 S'
_chemical_formula_moiety 'C17 H15 Br N4 O3 S'
_chemical_formula_sum 'C17 H15 Br N4 O3 S'
_chemical_formula_weight 435.3
_chemical_melting_point 428
_chemical_name_systematic
;
(4-Bromophenyl)(5-dimethylamino-1,1-dioxo-2-phenyl-1,2-dihydro-
1\l^6^,2,4,6-thiatriazin-3-yl)methanone
;
_space_group_IT_number 15
_symmetry_cell_setting monoclinic
_symmetry_space_group_name_Hall '-C 2yc'
_symmetry_space_group_name_H-M 'C 1 2/c 1'
_audit_creation_method 'WinGX routine CIF_UPDATE'
_cell_angle_alpha 90
_cell_angle_beta 101.5180(10)
_cell_angle_gamma 90
_cell_formula_units_Z 8
_cell_length_a 23.4478(3)
_cell_length_b 10.0971(2)
_cell_length_c 15.2847(2)
_cell_measurement_reflns_used 21515
_cell_measurement_temperature 123(2)
_cell_measurement_theta_max 29.58
_cell_measurement_theta_min 0.41
_cell_volume 3545.85(10)
_computing_cell_refinement 'DENZO--SMN (Otwinowski & Minor, 1997)'
_computing_data_collection 'COLLECT (Nonius, 2000)'
_computing_data_reduction 'X-SEED (Barbour, 2001)'
_computing_molecular_graphics 'X-SEED and POV-Ray (Persistence of Vision, 2004)'
_computing_publication_material 'WinGX (Farrugia, 1999)'
_computing_structure_refinement 'SHELXL97 (Sheldrick, 1997)'
_computing_structure_solution 'SHELXS97 (Sheldrick, 1997)'
_diffrn_measured_fraction_theta_full 1
_diffrn_measured_fraction_theta_max 1
_diffrn_measurement_device_type 'Nonius KappaCCD'
_diffrn_measurement_method '1\% frames in \f and \w'
_diffrn_radiation_type MoK\a
_diffrn_radiation_wavelength 0.71073
_diffrn_reflns_av_R_equivalents 0.0421
_diffrn_reflns_limit_h_max 30
_diffrn_reflns_limit_h_min -30
_diffrn_reflns_limit_k_max 13
_diffrn_reflns_limit_k_min -13
_diffrn_reflns_limit_l_max 19
_diffrn_reflns_limit_l_min -19
_diffrn_reflns_number 18424
_diffrn_reflns_theta_full 27.5
_diffrn_reflns_theta_max 27.5
_diffrn_reflns_theta_min 1.77
_diffrn_standards_decay_% 0
_diffrn_standards_number 0
_exptl_absorpt_coefficient_mu 2.462
_exptl_absorpt_correction_T_max 0.7908
_exptl_absorpt_correction_T_min 0.5781
_exptl_absorpt_correction_type empirical
_exptl_absorpt_process_details '(SORTAV; Otwinowski & Minor, 1997)'
_exptl_crystal_colour colourless
_exptl_crystal_density_diffrn 1.631
_exptl_crystal_density_method 'not measured'
_exptl_crystal_description block
_exptl_crystal_F_000 1760
_exptl_crystal_size_max 0.25
_exptl_crystal_size_mid 0.25
_exptl_crystal_size_min 0.1
_refine_diff_density_max 1.15
_refine_diff_density_min -0.597
_refine_ls_extinction_method none
_refine_ls_goodness_of_fit_ref 1.045
_refine_ls_hydrogen_treatment constr
_refine_ls_matrix_type full
_refine_ls_number_parameters 237
_refine_ls_number_reflns 4071
_refine_ls_number_restraints 0
_refine_ls_restrained_S_all 1.045
_refine_ls_R_factor_gt 0.0345
_refine_ls_shift/su_max 0.001
_refine_ls_structure_factor_coef Fsqd
_refine_ls_weighting_details 'calc w=1/[\s^2^(Fo^2^)+(0.044P)^2^+4.5742P] where P=(Fo^2^+2Fc^2^)/3'
_refine_ls_weighting_scheme calc
_refine_ls_wR_factor_ref 0.0866
_reflns_number_gt 3411
_reflns_number_total 4071
_reflns_threshold_expression I>2\s(I)
_cod_data_source_file hg2077.cif
_cod_data_source_block II
_cod_original_sg_symbol_H-M 'C 2/c'
_cod_database_code 2210264
_cod_database_fobs_code 2210264

loop_
_symmetry_equiv_pos_as_xyz
'x, y, z'
'-x, y, -z+1/2'
'x+1/2, y+1/2, z'
'-x+1/2, y+1/2, -z+1/2'
'-x, -y, -z'
'x, -y, z-1/2'
'-x+1/2, -y+1/2, -z'
'x+1/2, -y+1/2, z-1/2'

loop_
_atom_site_type_symbol
_atom_site_label
_atom_site_fract_x
_atom_site_fract_y
_atom_site_fract_z
_atom_site_U_iso_or_equiv
_atom_site_adp_type
_atom_site_calc_flag
_atom_site_refinement_flags
_atom_site_occupancy
Br Br1 0.028605(11) 0.86351(2) 0.124090(18) 0.02963(10) Uani d . 1
S S1 0.21099(2) 0.04553(5) 0.17637(4) 0.01704(13) Uani d . 1
O O1 0.18796(7) -0.08450(16) 0.18409(11) 0.0244(4) Uani d . 1
O O2 0.26191(7) 0.07917(17) 0.24062(10) 0.0229(4) Uani d . 1
O O3 0.02529(7) 0.18241(17) 0.13212(12) 0.0272(4) Uani d . 1
N N1 0.15759(8) 0.15331(17) 0.19136(12) 0.0179(4) Uani d . 1
N N2 0.21947(8) 0.07684(19) 0.07974(12) 0.0204(4) Uani d . 1
N N3 0.13013(8) 0.20240(18) 0.03683(12) 0.0178(4) Uani d . 1
N N4 0.19020(8) 0.15663(18) -0.06136(12) 0.0181(4) Uani d . 1
C C1 0.12216(9) 0.2044(2) 0.11842(14) 0.0163(4) Uani d . 1
C C2 0.18025(10) 0.1426(2) 0.02070(15) 0.0172(4) Uani d . 1
C C3 0.06374(9) 0.2613(2) 0.13006(14) 0.0181(4) Uani d . 1
C C4 0.05642(10) 0.4068(2) 0.13125(15) 0.0183(4) Uani d . 1
C C5 0.00018(10) 0.4591(2) 0.11523(18) 0.0269(5) Uani d . 1
H H5 -0.0324 0.4013 0.106 0.032 Uiso calc R 1
C C6 -0.00818(11) 0.5939(2) 0.11274(19) 0.0300(6) Uani d . 1
H H6 -0.0464 0.6297 0.0998 0.036 Uiso calc R 1
C C7 0.03997(11) 0.6772(2) 0.12937(15) 0.0229(5) Uani d . 1
C C8 0.09632(10) 0.6279(2) 0.14851(15) 0.0202(5) Uani d . 1
H H8 0.1287 0.6861 0.1616 0.024 Uiso calc R 1
C C9 0.10425(10) 0.4920(2) 0.14814(15) 0.0188(5) Uani d . 1
H H9 0.1425 0.4565 0.1595 0.023 Uiso calc R 1
C C10 0.14928(9) 0.1735(2) 0.28200(14) 0.0169(4) Uani d . 1
C C11 0.18390(10) 0.2672(2) 0.33372(16) 0.0243(5) Uani d . 1
H H11 0.2103 0.3199 0.309 0.029 Uiso calc R 1
C C12 0.17929(11) 0.2827(2) 0.42197(17) 0.0297(6) Uani d . 1
H H12 0.2024 0.3472 0.4581 0.036 Uiso calc R 1
C C13 0.14131(11) 0.2047(3) 0.45790(16) 0.0273(5) Uani d . 1
H H13 0.1391 0.2141 0.519 0.033 Uiso calc R 1
C C14 0.10635(10) 0.1125(2) 0.40482(17) 0.0247(5) Uani d . 1
H H14 0.0796 0.0606 0.4294 0.03 Uiso calc R 1
C C15 0.11032(10) 0.0960(2) 0.31654(16) 0.0196(5) Uani d . 1
H H15 0.0867 0.0326 0.2801 0.023 Uiso calc R 1
C C16 0.15046(11) 0.2303(2) -0.13086(15) 0.0253(5) Uani d . 1
H H16A 0.1105 0.2002 -0.1332 0.038 Uiso calc R 1
H H16B 0.1611 0.2147 -0.1888 0.038 Uiso calc R 1
H H16C 0.1533 0.3251 -0.117 0.038 Uiso calc R 1
C C17 0.24079(10) 0.0914(2) -0.08552(15) 0.0210(5) Uani d . 1
H H17A 0.2747 0.1021 -0.0368 0.031 Uiso calc R 1
H H17B 0.249 0.1316 -0.1401 0.031 Uiso calc R 1
H H17C 0.2325 -0.0031 -0.0958 0.031 Uiso calc R 1

loop_
_atom_site_aniso_label
_atom_site_aniso_U_11
_atom_site_aniso_U_22
_atom_site_aniso_U_33
_atom_site_aniso_U_12
_atom_site_aniso_U_13
_atom_site_aniso_U_23
Br1 0.03008(15) 0.01636(13) 0.04118(17) 0.00559(10) 0.00403(11) -0.00394(10)
S1 0.0161(3) 0.0158(3) 0.0201(3) 0.0041(2) 0.0057(2) 0.0027(2)
O1 0.0276(9) 0.0156(8) 0.0327(10) 0.0017(7) 0.0126(7) 0.0029(7)
O2 0.0181(8) 0.0293(9) 0.0214(8) 0.0037(7) 0.0039(7) 0.0020(7)
O3 0.0190(8) 0.0190(8) 0.0437(11) -0.0016(7) 0.0064(8) 0.0002(7)
N1 0.0174(9) 0.0177(9) 0.0192(9) 0.0048(7) 0.0053(7) 0.0014(7)
N2 0.0208(10) 0.0200(10) 0.0214(10) 0.0079(8) 0.0068(8) 0.0020(8)
N3 0.0162(9) 0.0172(9) 0.0202(10) 0.0013(7) 0.0043(7) 0.0006(7)
N4 0.0194(9) 0.0183(9) 0.0177(9) 0.0021(7) 0.0061(8) -0.0002(7)
C1 0.0136(10) 0.0126(10) 0.0228(12) -0.0006(8) 0.0038(8) 0.0000(8)
C2 0.0180(11) 0.0124(10) 0.0217(11) -0.0015(8) 0.0049(9) -0.0022(8)
C3 0.0158(10) 0.0198(11) 0.0185(11) 0.0015(9) 0.0028(9) -0.0008(9)
C4 0.0192(11) 0.0175(10) 0.0188(11) 0.0016(9) 0.0049(9) -0.0015(9)
C5 0.0168(11) 0.0224(12) 0.0413(15) 0.0002(9) 0.0051(10) -0.0051(11)
C6 0.0173(12) 0.0230(12) 0.0482(16) 0.0057(10) 0.0031(11) -0.0060(11)
C7 0.0285(13) 0.0147(10) 0.0257(13) 0.0049(9) 0.0059(10) -0.0035(9)
C8 0.0209(11) 0.0186(11) 0.0215(12) -0.0020(9) 0.0050(9) -0.0015(9)
C9 0.0162(10) 0.0206(11) 0.0204(11) 0.0031(9) 0.0057(9) 0.0006(9)
C10 0.0175(10) 0.0152(10) 0.0185(11) 0.0046(8) 0.0049(9) 0.0007(8)
C11 0.0254(12) 0.0199(11) 0.0286(13) -0.0052(10) 0.0077(10) -0.0009(10)
C12 0.0363(14) 0.0248(13) 0.0270(13) -0.0032(11) 0.0039(11) -0.0062(10)
C13 0.0335(14) 0.0308(13) 0.0188(12) 0.0085(11) 0.0082(10) -0.0014(10)
C14 0.0196(11) 0.0287(13) 0.0289(13) 0.0039(10) 0.0124(10) 0.0047(10)
C15 0.0156(11) 0.0177(10) 0.0256(12) 0.0001(9) 0.0046(9) -0.0006(9)
C16 0.0282(13) 0.0292(13) 0.0185(12) 0.0057(10) 0.0052(10) 0.0032(10)
C17 0.0226(12) 0.0213(11) 0.0212(12) 0.0024(9) 0.0096(9) -0.0021(9)

loop_
_atom_type_symbol
_atom_type_description
_atom_type_scat_dispersion_real
_atom_type_scat_dispersion_imag
_atom_type_scat_source
C C 0.0033 0.0016 'International Tables Vol C Tables 4.2.6.8 and 6.1.1.4'
H H 0 0 'International Tables Vol C Tables 4.2.6.8 and 6.1.1.4'
N N 0.0061 0.0033 'International Tables Vol C Tables 4.2.6.8 and 6.1.1.4'
O O 0.0106 0.006 'International Tables Vol C Tables 4.2.6.8 and 6.1.1.4'
S S 0.1246 0.1234 'International Tables Vol C Tables 4.2.6.8 and 6.1.1.4'
Br Br -0.2901 2.4595 'International Tables Vol C Tables 4.2.6.8 and 6.1.1.4'

loop_
_geom_angle_atom_site_label_1
_geom_angle_atom_site_label_2
_geom_angle_atom_site_label_3
_geom_angle
O2 S1 O1 116.01(10)
O2 S1 N2 110.84(10)
O1 S1 N2 112.61(10)
O2 S1 N1 106.91(10)
O1 S1 N1 105.91(9)
N2 S1 N1 103.48(9)
C1 N1 C10 123.78(18)
C1 N1 S1 118.57(15)
C10 N1 S1 117.32(14)
C2 N2 S1 122.78(16)
C1 N3 C2 117.87(19)
C2 N4 C17 119.53(19)
C2 N4 C16 122.12(18)
C17 N4 C16 118.27(18)
N3 C1 N1 127.14(19)
N3 C1 C3 114.97(18)
N1 C1 C3 117.70(18)
N4 C2 N2 117.77(19)
N4 C2 N3 115.86(19)
N2 C2 N3 126.3(2)
O3 C3 C4 124.4(2)
O3 C3 C1 116.5(2)
C4 C3 C1 118.95(18)
C5 C4 C9 119.7(2)
C5 C4 C3 118.8(2)
C9 C4 C3 121.6(2)
C6 C5 C4 120.2(2)
C6 C5 H5 119.9
C4 C5 H5 119.9
C5 C6 C7 119.2(2)
C5 C6 H6 120.4
C7 C6 H6 120.4
C8 C7 C6 121.7(2)
C8 C7 Br1 118.94(18)
C6 C7 Br1 119.32(18)
C9 C8 C7 118.5(2)
C9 C8 H8 120.7
C7 C8 H8 120.7
C8 C9 C4 120.5(2)
C8 C9 H9 119.7
C4 C9 H9 119.7
C15 C10 C11 121.6(2)
C15 C10 N1 120.6(2)
C11 C10 N1 117.71(19)
C12 C11 C10 118.8(2)
C12 C11 H11 120.6
C10 C11 H11 120.6
C13 C12 C11 120.3(2)
C13 C12 H12 119.8
C11 C12 H12 119.8
C12 C13 C14 120.1(2)
C12 C13 H13 119.9
C14 C13 H13 119.9
C15 C14 C13 120.3(2)
C15 C14 H14 119.9
C13 C14 H14 119.9
C14 C15 C10 118.8(2)
C14 C15 H15 120.6
C10 C15 H15 120.6
N4 C16 H16A 109.5
N4 C16 H16B 109.5
H16A C16 H16B 109.5
N4 C16 H16C 109.5
H16A C16 H16C 109.5
H16B C16 H16C 109.5
N4 C17 H17A 109.5
N4 C17 H17B 109.5
H17A C17 H17B 109.5
N4 C17 H17C 109.5
H17A C17 H17C 109.5
H17B C17 H17C 109.5

loop_
_geom_bond_atom_site_label_1
_geom_bond_atom_site_label_2
_geom_bond_distance
Br1 C7 1.899(2)
S1 O2 1.4272(17)
S1 O1 1.4335(17)
S1 N2 1.5614(19)
S1 N1 1.7087(18)
O3 C3 1.209(3)
N1 C1 1.352(3)
N1 C10 1.451(3)
N2 C2 1.330(3)
N3 C1 1.298(3)
N3 C2 1.386(3)
N4 C2 1.328(3)
N4 C17 1.467(3)
N4 C16 1.468(3)
C1 C3 1.528(3)
C3 C4 1.479(3)
C4 C5 1.396(3)
C4 C9 1.396(3)
C5 C6 1.375(3)
C5 H5 0.95
C6 C7 1.390(3)
C6 H6 0.95
C7 C8 1.387(3)
C8 C9 1.385(3)
C8 H8 0.95
C9 H9 0.95
C10 C15 1.385(3)
C10 C11 1.387(3)
C11 C12 1.383(3)
C11 H11 0.95
C12 C13 1.382(4)
C12 H12 0.95
C13 C14 1.389(4)
C13 H13 0.95
C14 C15 1.381(3)
C14 H14 0.95
C15 H15 0.95
C16 H16A 0.98
C16 H16B 0.98
C16 H16C 0.98
C17 H17A 0.98
C17 H17B 0.98
C17 H17C 0.98

loop_
_geom_torsion_atom_site_label_1
_geom_torsion_atom_site_label_2
_geom_torsion_atom_site_label_3
_geom_torsion_atom_site_label_4
_geom_torsion
O2 S1 N1 C1 138.49(16)
O1 S1 N1 C1 -97.24(17)
N2 S1 N1 C1 21.41(19)
O2 S1 N1 C10 -47.84(18)
O1 S1 N1 C10 76.43(17)
N2 S1 N1 C10 -164.92(16)
O2 S1 N2 C2 -131.98(19)
O1 S1 N2 C2 96.20(19)
N1 S1 N2 C2 -17.7(2)
C2 N3 C1 N1 -0.3(3)
C2 N3 C1 C3 -175.08(18)
C10 N1 C1 N3 172.2(2)
S1 N1 C1 N3 -14.6(3)
C10 N1 C1 C3 -13.2(3)
S1 N1 C1 C3 160.03(15)
C17 N4 C2 N2 4.7(3)
C16 N4 C2 N2 -178.4(2)
C17 N4 C2 N3 -177.18(19)
C16 N4 C2 N3 -0.3(3)
S1 N2 C2 N4 -175.90(16)
S1 N2 C2 N3 6.2(3)
C1 N3 C2 N4 -172.18(19)
C1 N3 C2 N2 5.7(3)
N3 C1 C3 O3 95.5(2)
N1 C1 C3 O3 -79.7(3)
N3 C1 C3 C4 -80.0(3)
N1 C1 C3 C4 104.7(2)
O3 C3 C4 C5 -13.9(4)
C1 C3 C4 C5 161.2(2)
O3 C3 C4 C9 165.9(2)
C1 C3 C4 C9 -19.0(3)
C9 C4 C5 C6 2.4(4)
C3 C4 C5 C6 -177.7(2)
C4 C5 C6 C7 -2.2(4)
C5 C6 C7 C8 0.0(4)
C5 C6 C7 Br1 179.0(2)
C6 C7 C8 C9 2.0(4)
Br1 C7 C8 C9 -177.04(17)
C7 C8 C9 C4 -1.7(3)
C5 C4 C9 C8 -0.5(3)
C3 C4 C9 C8 179.7(2)
C1 N1 C10 C15 82.2(3)
S1 N1 C10 C15 -91.1(2)
C1 N1 C10 C11 -101.3(3)
S1 N1 C10 C11 85.4(2)
C15 C10 C11 C12 0.3(4)
N1 C10 C11 C12 -176.2(2)
C10 C11 C12 C13 0.8(4)
C11 C12 C13 C14 -1.7(4)
C12 C13 C14 C15 1.6(4)
C13 C14 C15 C10 -0.5(3)
C11 C10 C15 C14 -0.4(3)
N1 C10 C15 C14 175.9(2)

loop_
_cod_related_entry_id
_cod_related_entry_database
_cod_related_entry_code
1 ChemSpider 17262865
